data_2212825
loop_
_publ_author_name
'Abdelaziz Bouchama'
'Abderrahmen Benda\^as'
'Sofiane Bouacida'
'Messaoud Yahiaoui'
'Patricia Benard-Rocherulle'
'Amel Djedouani'

_publ_section_title
;
 (<i>Z</i>)-1,2-Diphenyl-2-(phenylhydrazono)ethanone
;
_journal_coeditor_code CI2315
_journal_issue 4
_journal_name_full 'Acta Crystallographica Section E'
_journal_page_first o1990
_journal_page_last o1992
_journal_paper_doi 10.1107/S1600536807012901
_journal_volume 63
_journal_year 2007
_chemical_formula_iupac 'C20 H16 N2 O'
_chemical_formula_moiety 'C20 H16 N2 O'
_chemical_formula_structural 'C20 H16 N2 O'
_chemical_formula_sum 'C20 H16 N2 O'
_chemical_formula_weight 300.35
_chemical_name_systematic
;
(Z)-1,2-Diphenyl-2-(phenylhydrazono)ethanone
;
_space_group_IT_number 2
_symmetry_cell_setting triclinic
_symmetry_space_group_name_Hall '-P 1'
_symmetry_space_group_name_H-M 'P -1'
_atom_sites_solution_hydrogens geom
_atom_sites_solution_primary direct
_atom_sites_solution_secondary difmap
_cell_angle_alpha 107.199(7)
_cell_angle_beta 94.809(8)
_cell_angle_gamma 107.535(7)
_cell_formula_units_Z 4
_cell_length_a 11.739(2)
_cell_length_b 12.107(2)
_cell_length_c 12.521(2)
_cell_measurement_reflns_used 9755
_cell_measurement_temperature 295(2)
_cell_measurement_theta_max 25.78
_cell_measurement_theta_min 2.28
_cell_volume 1591.5(5)
_computing_cell_refinement 'SAINT (Bruker, 2003)'
_computing_data_collection 'APEX2 (Bruker, 2003)'
_computing_data_reduction SAINT
_computing_molecular_graphics 'ORTEP-3 for Windows (Farrugia,1997) and DIAMOND (Brandenburg & Berndt, 2001)'
_computing_publication_material 'WinGX (Farrugia, 1999)'
_computing_structure_refinement 'SHELXL97 (Sheldrick, 1997)'
_computing_structure_solution 'SIR2002 (Burla <i>et al.</i>,  2003)'
_diffrn_ambient_temperature 295(2)
_diffrn_detector_area_resol_mean 8.33
_diffrn_measured_fraction_theta_full 0.981
_diffrn_measured_fraction_theta_max 0.981
_diffrn_measurement_device_type 'Bruker SMART APEX II CCD area-detector'
_diffrn_measurement_method \w
_diffrn_radiation_type MoK\a
_diffrn_radiation_wavelength 0.71073
_diffrn_reflns_av_R_equivalents 0.0312
_diffrn_reflns_av_sigmaI/netI 0.0264
_diffrn_reflns_limit_h_max 15
_diffrn_reflns_limit_h_min -15
_diffrn_reflns_limit_k_max 15
_diffrn_reflns_limit_k_min -14
_diffrn_reflns_limit_l_max 16
_diffrn_reflns_limit_l_min -16
_diffrn_reflns_number 30595
_diffrn_reflns_theta_full 27.56
_diffrn_reflns_theta_max 27.56
_diffrn_reflns_theta_min 1.73
_diffrn_standards_number 0
_exptl_absorpt_coefficient_mu 0.078
_exptl_absorpt_correction_type none
_exptl_crystal_colour Yellow
_exptl_crystal_density_diffrn 1.254
_exptl_crystal_density_method 'not measured'
_exptl_crystal_description Needle
_exptl_crystal_F_000 632
_exptl_crystal_size_max 0.26
_exptl_crystal_size_mid 0.22
_exptl_crystal_size_min 0.15
_refine_diff_density_max 0.166
_refine_diff_density_min -0.163
_refine_ls_extinction_method none
_refine_ls_goodness_of_fit_ref 1.024
_refine_ls_hydrogen_treatment mixed
_refine_ls_matrix_type full
_refine_ls_number_parameters 421
_refine_ls_number_reflns 7219
_refine_ls_number_restraints 0
_refine_ls_restrained_S_all 1.024
_refine_ls_R_factor_all 0.0639
_refine_ls_R_factor_gt 0.0391
_refine_ls_shift/su_max 0.003
_refine_ls_shift/su_mean <0.001
_refine_ls_structure_factor_coef Fsqd
_refine_ls_weighting_details 'calc w=1/[\s^2^(Fo^2^)+(0.0293P)^2^+1.3984P] where P=(Fo^2^+2Fc^2^)/3'
_refine_ls_weighting_scheme calc
_refine_ls_wR_factor_gt 0.0951
_refine_ls_wR_factor_ref 0.1074
_reflns_number_gt 5015
_reflns_number_total 7219
_reflns_threshold_expression I>2\s(I)
_cod_data_source_file ci2315.cif
_cod_data_source_block I
_cod_database_code 2212825
_cod_database_fobs_code 2212825

loop_
_symmetry_equiv_pos_site_id
_symmetry_equiv_pos_as_xyz
1 x,y,z
2 -x,-y,-z

loop_
_atom_site_aniso_label
_atom_site_aniso_U_11
_atom_site_aniso_U_22
_atom_site_aniso_U_33
_atom_site_aniso_U_12
_atom_site_aniso_U_13
_atom_site_aniso_U_23
O1A 0.0466(5) 0.0405(5) 0.1117(9) 0.0026(4) -0.0001(5) 0.0269(5)
N3A 0.0404(5) 0.0335(5) 0.0503(6) 0.0116(4) 0.0036(4) 0.0156(4)
N4A 0.0410(6) 0.0371(5) 0.0695(7) 0.0174(4) 0.0176(5) 0.0226(5)
C1A 0.0446(7) 0.0377(6) 0.0535(7) 0.0071(5) -0.0011(6) 0.0183(5)
C2A 0.0388(6) 0.0386(6) 0.0492(7) 0.0092(5) 0.0024(5) 0.0182(5)
C5A 0.0332(6) 0.0376(6) 0.0487(7) 0.0113(5) 0.0035(5) 0.0188(5)
C6A 0.0460(7) 0.0461(7) 0.0514(7) 0.0186(5) 0.0082(6) 0.0187(6)
C7A 0.0500(8) 0.0719(10) 0.0680(9) 0.0238(7) 0.0214(7) 0.0364(8)
C8A 0.0514(8) 0.0634(10) 0.0913(11) 0.0104(7) 0.0174(8) 0.0470(9)
C9A 0.0590(9) 0.0417(8) 0.0951(11) 0.0143(6) 0.0143(8) 0.0316(8)
C10A 0.0498(8) 0.0422(7) 0.0731(9) 0.0190(6) 0.0166(7) 0.0236(6)
C11A 0.0463(7) 0.0448(7) 0.0586(8) 0.0135(5) 0.0144(6) 0.0288(6)
C12A 0.0761(11) 0.0914(12) 0.0606(10) 0.0333(9) 0.0189(8) 0.0262(9)
C13A 0.1184(18) 0.1229(18) 0.0829(14) 0.0609(15) 0.0552(14) 0.0398(12)
C14A 0.0893(15) 0.1164(17) 0.139(2) 0.0567(13) 0.0745(15) 0.0723(16)
C15A 0.0495(9) 0.0882(13) 0.1340(18) 0.0234(9) 0.0320(10) 0.0610(13)
C16A 0.0448(8) 0.0565(8) 0.0828(10) 0.0121(6) 0.0134(7) 0.0325(8)
C17A 0.0529(8) 0.0328(6) 0.0535(7) 0.0116(5) 0.0117(6) 0.0188(5)
C18A 0.0469(8) 0.0450(7) 0.0664(9) 0.0154(6) 0.0111(6) 0.0179(6)
C19A 0.0507(9) 0.0662(10) 0.1116(14) 0.0227(7) 0.0224(9) 0.0356(10)
C20A 0.0825(13) 0.0660(11) 0.1444(19) 0.0383(10) 0.0644(14) 0.0479(12)
C21A 0.1249(17) 0.0498(10) 0.1001(14) 0.0361(10) 0.0658(14) 0.0234(9)
C22A 0.0889(11) 0.0407(8) 0.0626(9) 0.0149(7) 0.0190(8) 0.0137(6)
O1B 0.0471(5) 0.0495(5) 0.0870(7) 0.0214(4) 0.0042(5) 0.0254(5)
N3B 0.0458(6) 0.0353(5) 0.0500(6) 0.0139(4) 0.0042(5) 0.0150(4)
N4B 0.0509(6) 0.0333(5) 0.0572(7) 0.0127(4) -0.0087(5) 0.0118(5)
C1N 0.0424(7) 0.0409(7) 0.0528(7) 0.0159(5) 0.0093(6) 0.0210(5)
C2B 0.0397(6) 0.0373(6) 0.0491(7) 0.0122(5) 0.0055(5) 0.0167(5)
C5B 0.0357(6) 0.0420(6) 0.0448(7) 0.0122(5) 0.0069(5) 0.0204(5)
C6B 0.0542(8) 0.0480(7) 0.0463(7) 0.0153(6) 0.0023(6) 0.0133(6)
C7B 0.0586(9) 0.0758(10) 0.0484(8) 0.0190(7) -0.0059(7) 0.0179(7)
C8B 0.0564(9) 0.0872(11) 0.0609(9) 0.0345(8) 0.0074(7) 0.0411(8)
C9B 0.0541(8) 0.0566(8) 0.0701(9) 0.0264(7) 0.0170(7) 0.0365(7)
C10B 0.0414(7) 0.0418(7) 0.0580(8) 0.0107(5) 0.0057(6) 0.0215(6)
C11B 0.0411(7) 0.0396(6) 0.0471(7) 0.0167(5) 0.0054(5) 0.0156(5)
C12B 0.0571(8) 0.0553(8) 0.0563(8) 0.0144(6) 0.0098(7) 0.0256(7)
C13B 0.0827(11) 0.0753(11) 0.0462(8) 0.0267(9) 0.0037(7) 0.0238(7)
C14B 0.0730(10) 0.0541(9) 0.0555(9) 0.0197(7) -0.0120(7) 0.0075(7)
C15B 0.0544(8) 0.0388(7) 0.0661(9) 0.0118(6) -0.0062(7) 0.0136(6)
C16B 0.0482(7) 0.0393(7) 0.0513(7) 0.0154(5) 0.0033(6) 0.0174(5)
C17B 0.0451(7) 0.0350(6) 0.0488(7) 0.0156(5) 0.0069(5) 0.0175(5)
C18B 0.0586(8) 0.0451(7) 0.0542(8) 0.0208(6) 0.0161(6) 0.0189(6)
C19B 0.0756(10) 0.0430(7) 0.0495(8) 0.0194(7) 0.0026(7) 0.0103(6)
C20B 0.0569(9) 0.0466(8) 0.0761(10) 0.0080(6) -0.0115(8) 0.0138(7)
C21B 0.0444(8) 0.0579(9) 0.0963(12) 0.0167(7) 0.0096(8) 0.0169(8)
C22B 0.0494(8) 0.0453(7) 0.0677(9) 0.0191(6) 0.0095(7) 0.0090(6)

loop_
_atom_site_type_symbol
_atom_site_label
_atom_site_fract_x
_atom_site_fract_y
_atom_site_fract_z
_atom_site_U_iso_or_equiv
_atom_site_thermal_displace_type
_atom_site_occupancy
O O1A 0.32833(8) 0.63820(8) 0.72129(10) 0.0699(4) Uani 1.000
N N3A 0.14680(9) 0.34306(9) 0.68771(9) 0.0416(3) Uani 1.000
N N4A 0.14611(10) 0.22852(9) 0.66417(10) 0.0467(3) Uani 1.000
C C1A 0.23573(11) 0.55069(11) 0.70723(11) 0.0469(4) Uani 1.000
C C2A 0.23765(11) 0.42405(11) 0.66883(10) 0.0428(4) Uani 1.000
C C5A 0.06019(10) 0.14437(10) 0.69874(10) 0.0393(4) Uani 1.000
C C6A -0.01919(11) 0.17833(12) 0.76641(11) 0.0467(4) Uani 1.000
C C7A -0.10031(13) 0.09146(14) 0.79912(13) 0.0590(5) Uani 1.000
C C8A -0.10347(13) -0.02845(14) 0.76588(15) 0.0658(6) Uani 1.000
C C9A -0.02471(13) -0.06176(13) 0.69811(14) 0.0640(5) Uani 1.000
C C10A 0.05674(12) 0.02373(12) 0.66414(12) 0.0530(5) Uani 1.000
C C11A 0.34123(11) 0.39704(12) 0.61948(11) 0.0475(4) Uani 1.000
C C12A 0.32123(16) 0.32144(17) 0.50763(14) 0.0744(6) Uani 1.000
C C13A 0.4157(2) 0.2931(2) 0.46119(18) 0.0999(10) Uani 1.000
C C14A 0.5302(2) 0.3395(2) 0.5259(2) 0.0996(10) Uani 1.000
C C15A 0.55088(15) 0.41319(18) 0.6373(2) 0.0842(8) Uani 1.000
C C16A 0.45700(12) 0.44237(13) 0.68421(14) 0.0604(5) Uani 1.000
C C17A 0.11971(12) 0.57326(11) 0.72892(11) 0.0461(4) Uani 1.000
C C18A 0.01264(12) 0.50894(12) 0.64947(12) 0.0530(5) Uani 1.000
C C19A -0.08982(14) 0.54074(15) 0.66338(17) 0.0738(6) Uani 1.000
C C20A -0.08813(18) 0.63377(17) 0.7576(2) 0.0889(9) Uani 1.000
C C21A 0.0164(2) 0.69663(16) 0.83897(17) 0.0877(8) Uani 1.000
C C22A 0.12097(16) 0.66773(13) 0.82452(13) 0.0664(5) Uani 1.000
O O1B 0.61556(8) 0.77022(8) 0.21147(9) 0.0600(3) Uani 1.000
N N3B 0.46500(9) 0.95645(9) 0.16164(9) 0.0439(3) Uani 1.000
N N4B 0.47072(10) 1.07244(10) 0.18073(10) 0.0496(3) Uani 1.000
C C1N 0.52827(11) 0.79916(11) 0.18786(11) 0.0438(4) Uani 1.000
C C2B 0.53815(11) 0.93040(11) 0.22604(10) 0.0420(4) Uani 1.000
C C5B 0.38925(10) 1.09862(11) 0.11195(10) 0.0398(4) Uani 1.000
C C6B 0.30667(12) 1.00735(12) 0.01913(11) 0.0511(4) Uani 1.000
C C7B 0.22605(13) 1.03739(15) -0.04356(12) 0.0636(5) Uani 1.000
C C8B 0.22631(13) 1.15643(16) -0.01547(13) 0.0623(6) Uani 1.000
C C9B 0.30973(12) 1.24681(13) 0.07571(13) 0.0546(5) Uani 1.000
C C10B 0.39126(11) 1.21874(11) 0.13969(11) 0.0471(4) Uani 1.000
C C11B 0.63040(11) 1.01736(11) 0.32850(10) 0.0419(4) Uani 1.000
C C12B 0.63178(13) 0.98978(13) 0.42888(12) 0.0559(5) Uani 1.000
C C13B 0.71440(15) 1.06908(15) 0.52632(13) 0.0679(6) Uani 1.000
C C14B 0.79653(14) 1.17724(14) 0.52546(13) 0.0655(5) Uani 1.000
C C15B 0.79727(12) 1.20531(12) 0.42735(12) 0.0562(5) Uani 1.000
C C16B 0.71517(11) 1.12575(11) 0.32879(11) 0.0461(4) Uani 1.000
C C17B 0.41068(11) 0.70165(10) 0.12072(10) 0.0419(4) Uani 1.000
C C18B 0.41346(13) 0.60251(12) 0.03179(11) 0.0511(4) Uani 1.000
C C19B 0.30829(14) 0.50480(13) -0.02457(12) 0.0581(5) Uani 1.000
C C20B 0.20017(14) 0.50375(13) 0.00921(14) 0.0654(5) Uani 1.000
C C21B 0.19603(13) 0.60068(14) 0.09782(15) 0.0688(6) Uani 1.000
C C22B 0.30056(12) 0.70066(12) 0.15260(12) 0.0559(5) Uani 1.000
H H4A 0.2082(12) 0.2093(12) 0.6461(11) 0.0500 Uiso 1.000
H H6A -0.01781 0.25921 0.78965 0.0560 Uiso 1.000
H H7A -0.15383 0.11431 0.84445 0.0707 Uiso 1.000
H H8A -0.15814 -0.08628 0.78891 0.0789 Uiso 1.000
H H9A -0.02643 -0.14276 0.67500 0.0768 Uiso 1.000
H H10A 0.10935 0.00027 0.61796 0.0636 Uiso 1.000
H H12A 0.24353 0.28946 0.46333 0.0893 Uiso 1.000
H H13A 0.40154 0.24235 0.38581 0.1199 Uiso 1.000
H H14A 0.59399 0.32105 0.49436 0.1195 Uiso 1.000
H H15A 0.62852 0.44369 0.68148 0.1010 Uiso 1.000
H H16A 0.47176 0.49279 0.75977 0.0725 Uiso 1.000
H H18A 0.00985 0.44364 0.58609 0.0636 Uiso 1.000
H H19A -0.16041 0.49852 0.60823 0.0885 Uiso 1.000
H H20A -0.15756 0.65472 0.76683 0.1067 Uiso 1.000
H H21A 0.01686 0.75885 0.90404 0.1053 Uiso 1.000
H H22A 0.19192 0.71174 0.87897 0.0797 Uiso 1.000
H H4B 0.5240(12) 1.1349(13) 0.2341(11) 0.0500 Uiso 1.000
H H6B 0.30569 0.92669 -0.00064 0.0613 Uiso 1.000
H H7B 0.17046 0.97628 -0.10592 0.0764 Uiso 1.000
H H8B 0.17063 1.17540 -0.05777 0.0747 Uiso 1.000
H H9B 0.31122 1.32758 0.09443 0.0656 Uiso 1.000
H H10B 0.44745 1.28037 0.20132 0.0565 Uiso 1.000
H H12B 0.57631 0.91701 0.43016 0.0671 Uiso 1.000
H H13B 0.71465 1.04948 0.59275 0.0815 Uiso 1.000
H H14B 0.85151 1.23123 0.59155 0.0786 Uiso 1.000
H H15B 0.85320 1.27820 0.42683 0.0674 Uiso 1.000
H H16B 0.71691 1.14518 0.26228 0.0553 Uiso 1.000
H H18B 0.48709 0.60186 0.00988 0.0613 Uiso 1.000
H H19B 0.31083 0.43975 -0.08543 0.0697 Uiso 1.000
H H20B 0.12943 0.43726 -0.02792 0.0784 Uiso 1.000
H H21B 0.12258 0.59914 0.12117 0.0825 Uiso 1.000
H H22B 0.29672 0.76727 0.21093 0.0671 Uiso 1.000

loop_
_atom_type_symbol
_atom_type_description
_atom_type_scat_dispersion_real
_atom_type_scat_dispersion_imag
_atom_type_scat_source
O O 0.0106 0.0060 'International Tables Vol C Tables 4.2.6.8 and 6.1.1.4'
N N 0.0061 0.0033 'International Tables Vol C Tables 4.2.6.8 and 6.1.1.4'
Cl Cl 0.1484 0.1585 'International Tables Vol C Tables 4.2.6.8 and 6.1.1.4'
H H 0.0000 0.0000 'International Tables Vol C Tables 4.2.6.8 and 6.1.1.4'
C C 0.0033 0.0016 'International Tables Vol C Tables 4.2.6.8 and 6.1.1.4'

loop_
_geom_angle_atom_site_label_1
_geom_angle_atom_site_label_2
_geom_angle_atom_site_label_3
_geom_angle
_geom_angle_publ_flag
N4A N3A C2A 118.86(11) yes
N3A N4A C5A 120.19(11) yes
C5A N4A H4A 116.1(10) no
N3A N4A H4A 121.4(10) no
N4B N3B C2B 120.73(11) yes
N3B N4B C5B 119.97(11) yes
N3B N4B H4B 123.3(10) no
C5B N4B H4B 116.7(10) no
O1A C1A C2A 120.52(12) yes
O1A C1A C17A 119.45(12) yes
C2A C1A C17A 120.03(12) no
N3A C2A C11A 124.63(12) yes
C1A C2A C11A 120.54(12) no
N3A C2A C1A 114.72(12) yes
N4A C5A C10A 117.96(12) yes
N4A C5A C6A 122.33(12) yes
C6A C5A C10A 119.71(12) no
C5A C6A C7A 119.50(13) no
C6A C7A C8A 121.09(15) no
C7A C8A C9A 119.12(16) no
C8A C9A C10A 120.63(15) no
C5A C10A C9A 119.95(13) no
C2A C11A C12A 119.71(13) no
C2A C11A C16A 121.43(12) no
C12A C11A C16A 118.83(14) no
C11A C12A C13A 120.51(17) no
C12A C13A C14A 120.1(2) no
C13A C14A C15A 120.0(2) no
C14A C15A C16A 120.28(19) no
C11A C16A C15A 120.32(16) no
C1A C17A C18A 121.06(12) no
C18A C17A C22A 118.80(14) no
C1A C17A C22A 119.86(13) no
C17A C18A C19A 120.67(14) no
C18A C19A C20A 120.29(18) no
C19A C20A C21A 119.9(2) no
C20A C21A C22A 120.36(19) no
C17A C22A C21A 119.94(16) no
C5A C6A H6A 120.00 no
C7A C6A H6A 120.00 no
C6A C7A H7A 119.00 no
C8A C7A H7A 119.00 no
C9A C8A H8A 120.00 no
C7A C8A H8A 120.00 no
C8A C9A H9A 120.00 no
C10A C9A H9A 120.00 no
C5A C10A H10A 120.00 no
C9A C10A H10A 120.00 no
C11A C12A H12A 120.00 no
C13A C12A H12A 120.00 no
C14A C13A H13A 120.00 no
C12A C13A H13A 120.00 no
C13A C14A H14A 120.00 no
C15A C14A H14A 120.00 no
C16A C15A H15A 120.00 no
C14A C15A H15A 120.00 no
C11A C16A H16A 120.00 no
C15A C16A H16A 120.00 no
C19A C18A H18A 120.00 no
C17A C18A H18A 120.00 no
C18A C19A H19A 120.00 no
C20A C19A H19A 120.00 no
C19A C20A H20A 120.00 no
C21A C20A H20A 120.00 no
C22A C21A H21A 120.00 no
C20A C21A H21A 120.00 no
C17A C22A H22A 120.00 no
C21A C22A H22A 120.00 no
C2B C1N C17B 120.02(11) no
O1B C1N C2B 120.16(12) yes
O1B C1N C17B 119.82(12) yes
N3B C2B C11B 127.19(12) yes
N3B C2B C1N 114.33(11) yes
C1N C2B C11B 118.44(11) no
N4B C5B C10B 118.44(11) yes
N4B C5B C6B 121.59(12) yes
C6B C5B C10B 119.96(12) no
C5B C6B C7B 119.24(14) no
C6B C7B C8B 121.13(14) no
C7B C8B C9B 119.28(15) no
C8B C9B C10B 120.54(15) no
C5B C10B C9B 119.83(13) no
C2B C11B C12B 118.95(12) no
C12B C11B C16B 118.32(12) no
C2B C11B C16B 122.73(11) no
C11B C12B C13B 120.75(15) no
C12B C13B C14B 120.09(15) no
C13B C14B C15B 119.97(15) no
C14B C15B C16B 120.35(14) no
C11B C16B C15B 120.51(12) no
C1N C17B C18B 119.02(12) no
C18B C17B C22B 118.83(13) no
C1N C17B C22B 121.77(11) no
C17B C18B C19B 120.75(14) no
C18B C19B C20B 119.88(14) no
C19B C20B C21B 120.09(15) no
C20B C21B C22B 120.34(15) no
C17B C22B C21B 120.07(13) no
C5B C6B H6B 120.00 no
C7B C6B H6B 120.00 no
C6B C7B H7B 119.00 no
C8B C7B H7B 119.00 no
C7B C8B H8B 120.00 no
C9B C8B H8B 120.00 no
C8B C9B H9B 120.00 no
C10B C9B H9B 120.00 no
C5B C10B H10B 120.00 no
C9B C10B H10B 120.00 no
C11B C12B H12B 120.00 no
C13B C12B H12B 120.00 no
C12B C13B H13B 120.00 no
C14B C13B H13B 120.00 no
C13B C14B H14B 120.00 no
C15B C14B H14B 120.00 no
C14B C15B H15B 120.00 no
C16B C15B H15B 120.00 no
C11B C16B H16B 120.00 no
C15B C16B H16B 120.00 no
C17B C18B H18B 120.00 no
C19B C18B H18B 120.00 no
C18B C19B H19B 120.00 no
C20B C19B H19B 120.00 no
C19B C20B H20B 120.00 no
C21B C20B H20B 120.00 no
C20B C21B H21B 120.00 no
C22B C21B H21B 120.00 no
C17B C22B H22B 120.00 no
C21B C22B H22B 120.00 no

loop_
_geom_bond_atom_site_label_1
_geom_bond_atom_site_label_2
_geom_bond_distance
_geom_bond_publ_flag
O1A C1A 1.2242(17) yes
O1B C1N 1.2194(17) yes
N3A N4A 1.3271(16) yes
N3A C2A 1.3054(18) yes
N4A C5A 1.3991(17) yes
N4A H4A 0.858(15) no
N3B C2B 1.2979(17) yes
N3B N4B 1.3325(17) yes
N4B C5B 1.4010(18) yes
N4B H4B 0.869(14) no
C1A C2A 1.4728(19) no
C1A C17A 1.499(2) no
C2A C11A 1.4877(19) no
C5A C6A 1.3829(18) no
C5A C10A 1.3820(19) no
C6A C7A 1.377(2) no
C7A C8A 1.375(2) no
C8A C9A 1.375(2) no
C9A C10A 1.378(2) no
C11A C12A 1.383(2) no
C11A C16A 1.381(2) no
C12A C13A 1.380(3) no
C13A C14A 1.368(3) no
C14A C15A 1.370(3) no
C15A C16A 1.380(3) no
C17A C18A 1.385(2) no
C17A C22A 1.385(2) no
C18A C19A 1.378(2) no
C19A C20A 1.363(3) no
C20A C21A 1.376(3) no
C21A C22A 1.386(3) no
C6A H6A 0.93 no
C7A H7A 0.93 no
C8A H8A 0.93 no
C9A H9A 0.93 no
C10A H10A 0.93 no
C12A H12A 0.93 no
C13A H13A 0.93 no
C14A H14A 0.93 no
C15A H15A 0.93 no
C16A H16A 0.93 no
C18A H18A 0.93 no
C19A H19A 0.93 no
C20A H20A 0.93 no
C21A H21A 0.93 no
C22A H22A 0.93 no
C1N C17B 1.4975(19) no
C1N C2B 1.4823(19) no
C2B C11B 1.4860(18) no
C5B C10B 1.3840(19) no
C5B C6B 1.3848(18) no
C6B C7B 1.377(2) no
C7B C8B 1.378(3) no
C8B C9B 1.374(2) no
C9B C10B 1.379(2) no
C11B C12B 1.3927(19) no
C11B C16B 1.3864(19) no
C12B C13B 1.378(2) no
C13B C14B 1.376(3) no
C14B C15B 1.368(2) no
C15B C16B 1.385(2) no
C17B C22B 1.382(2) no
C17B C18B 1.3860(19) no
C18B C19B 1.379(2) no
C19B C20B 1.369(2) no
C20B C21B 1.373(2) no
C21B C22B 1.384(2) no
C6B H6B 0.93 no
C7B H7B 0.93 no
C8B H8B 0.93 no
C9B H9B 0.93 no
C10B H10B 0.93 no
C12B H12B 0.93 no
C13B H13B 0.93 no
C14B H14B 0.93 no
C15B H15B 0.93 no
C16B H16B 0.93 no
C18B H18B 0.93 no
C19B H19B 0.93 no
C20B H20B 0.93 no
C21B H21B 0.93 no
C22B H22B 0.93 no

loop_
_geom_contact_atom_site_label_1
_geom_contact_atom_site_label_2
_geom_contact_distance
_geom_contact_site_symmetry_2
_geom_contact_publ_flag
O1A C16A 3.1214(19) . no
O1A C16B 3.2721(18) 2_676 no
O1A C10B 3.2690(18) 2_676 no
O1B C12B 3.1371(19) . no
O1B C16A 3.148(2) 2_666 no
O1B N4A 3.0793(17) 2_666 no
O1B C8B 3.364(2) 2_675 no
O1A H22A 2.7600 . no
O1A H4B 2.631(16) 2_676 no
O1A H10B 2.5100 2_676 no
O1A H16A 2.8800 . no
O1A H16B 2.7800 2_676 no
O1B H4A 2.517(14) 2_666 no
O1B H18B 2.7000 . no
N3A C18A 3.0151(19) . no
N3B C22B 3.0795(19) . no
N4A C12A 3.150(2) . no
N4A O1B 3.0793(17) 2_666 no
N4B C16B 3.0614(19) . no
N3A H6A 2.5300 . no
N3A H18A 2.7300 . no
N3B H6B 2.5100 . no
N3B H22B 2.8000 . no
N4B H16B 2.7600 . no
C6A C14B 3.556(2) 1_445 no
C8B O1B 3.364(2) 2_675 no
C10B O1A 3.2690(18) 2_676 no
C12A N4A 3.150(2) . no
C12B O1B 3.1371(19) . no
C14B C6A 3.556(2) 1_665 no
C16A O1B 3.148(2) 2_666 no
C16A O1A 3.1214(19) . no
C16B O1A 3.2721(18) 2_676 no
C16B N4B 3.0614(19) . no
C18A N3A 3.0151(19) . no
C22B N3B 3.0795(19) . no
C1N H12B 2.8700 . no
C2A H18A 2.8900 . no
C2A H19B 3.0600 1_556 no
C2B H22B 2.8800 . no
C5A H8B 3.0800 1_546 no
C5B H8A 3.0600 2_566 no
C6A H14B 2.8900 1_445 no
C6A H8B 3.0100 1_546 no
C6B H7A 2.9500 2_566 no
C7A H13B 3.0400 1_445 no
C9A H7B 3.0400 1_546 no
C9B H20A 3.0000 2_576 no
C9B H18B 3.0300 2_675 no
C10B H13A 3.0000 1_565 no
C10B H8A 3.0800 2_566 no
C11A H4A 2.472(15) . no
C11B H4B 2.608(15) . no
C12A H4A 2.702(14) . no
C13B H10A 3.0000 2_666 no
C14B H10A 2.9200 2_666 no
C15B H10A 2.9400 2_666 no
C16A H10B 3.0300 2_676 no
C16B H10A 3.0500 2_666 no
C16B H4B 2.497(15) . no
C17A H15B 3.0000 2_676 no
C18A H15B 3.0500 2_676 no
C18B H18B 2.9700 2_665 no
C19B H18B 3.0700 2_665 no
C19B H9B 2.9600 1_545 no
C20A H9A 3.0800 1_565 no
C22A H16B 3.0200 2_676 no
H4A C12A 2.702(14) . no
H4A H10A 2.3500 . no
H4A C11A 2.472(15) . no
H4A O1B 2.517(14) 2_666 no
H4B C16B 2.497(15) . no
H4B H10B 2.3200 . no
H4B C11B 2.608(15) . no
H4B O1A 2.631(16) 2_676 no
H4B H16B 2.2200 . no
H6A H21B 2.4600 2_566 no
H6A N3A 2.5300 . no
H6B H22A 2.4700 1_554 no
H6B N3B 2.5100 . no
H7A C6B 2.9500 2_566 no
H7B C9A 3.0400 1_564 no
H8A C10B 3.0800 2_566 no
H8A C5B 3.0600 2_566 no
H8B C6A 3.0100 1_564 no
H8B C5A 3.0800 1_564 no
H9A C20A 3.0800 1_545 no
H9B C19B 2.9600 1_565 no
H10A H4A 2.3500 . no
H10A C13B 3.0000 2_666 no
H10A C14B 2.9200 2_666 no
H10A C15B 2.9400 2_666 no
H10A C16B 3.0500 2_666 no
H10B H16A 2.5000 2_676 no
H10B H13A 2.5500 1_565 no
H10B O1A 2.5100 2_676 no
H10B H4B 2.3200 . no
H10B C16A 3.0300 2_676 no
H12B C1N 2.8700 . no
H13A C10B 3.0000 1_545 no
H13A H10B 2.5500 1_545 no
H13B C7A 3.0400 1_665 no
H14B C6A 2.8900 1_665 no
H15B C18A 3.0500 2_676 no
H15B H18A 2.4800 1_665 no
H15B C17A 3.0000 2_676 no
H16A O1A 2.8800 . no
H16A H10B 2.5000 2_676 no
H16B O1A 2.7800 2_676 no
H16B H4B 2.2200 . no
H16B C22A 3.0200 2_676 no
H16B N4B 2.7600 . no
H18A H15B 2.4800 1_445 no
H18A C2A 2.8900 . no
H18A N3A 2.7300 . no
H18B C9B 3.0300 2_675 no
H18B O1B 2.7000 . no
H18B C18B 2.9700 2_665 no
H18B C19B 3.0700 2_665 no
H18B H18B 2.5200 2_665 no
H19B C2A 3.0600 1_554 no
H20A C9B 3.0000 2_576 no
H21B H6A 2.4600 2_566 no
H22A H6B 2.4700 1_556 no
H22A O1A 2.7600 . no
H22B N3B 2.8000 . no
H22B C2B 2.8800 . no

loop_
_geom_hbond_atom_site_label_D
_geom_hbond_atom_site_label_H
_geom_hbond_atom_site_label_A
_geom_hbond_site_symmetry_A
_geom_hbond_distance_DH
_geom_hbond_distance_HA
_geom_hbond_distance_DA
_geom_hbond_angle_DHA
_geom_hbond_publ_flag
N4A H4A O1B 2_666 0.86(2) 2.520(10) 3.0793(17) 124.0(10) yes
C10B H10B O1A 2_676 0.93 2.51 3.2690(18) 139 yes
C10A H10A Cg1 2_666 0.93 2.70 3.5487(17) 152 yes
C8A H8A Cg2 2_566 0.93 2.86 3.6754(19) 146 yes

loop_
_geom_torsion_atom_site_label_1
_geom_torsion_atom_site_label_2
_geom_torsion_atom_site_label_3
_geom_torsion_atom_site_label_4
_geom_torsion
_geom_torsion_publ_flag
C2A N3A N4A C5A 170.55(11) no
N4A N3A C2A C1A -174.73(11) no
N4A N3A C2A C11A 1.53(19) no
N3A N4A C5A C6A -5.89(19) no
N3A N4A C5A C10A 174.77(12) no
N4B N3B C2B C11B 3.1(2) no
C2B N3B N4B C5B -178.57(12) no
N4B N3B C2B C1N -174.73(11) no
N3B N4B C5B C6B -4.06(19) no
N3B N4B C5B C10B 174.91(12) no
O1A C1A C17A C18A 130.34(15) no
C17A C1A C2A C11A 164.58(12) no
O1A C1A C2A N3A 161.29(13) no
O1A C1A C2A C11A -15.14(19) no
C17A C1A C2A N3A -18.99(17) no
C2A C1A C17A C22A 136.87(14) no
O1A C1A C17A C22A -43.40(19) no
C2A C1A C17A C18A -49.38(18) no
C1A C2A C11A C12A -116.71(16) no
C1A C2A C11A C16A 65.64(18) no
N3A C2A C11A C16A -110.42(17) no
N3A C2A C11A C12A 67.2(2) no
C10A C5A C6A C7A 0.4(2) no
N4A C5A C6A C7A -178.91(13) no
C6A C5A C10A C9A -0.7(2) no
N4A C5A C10A C9A 178.67(13) no
C5A C6A C7A C8A 0.2(2) no
C6A C7A C8A C9A -0.5(2) no
C7A C8A C9A C10A 0.2(2) no
C8A C9A C10A C5A 0.4(2) no
C2A C11A C12A C13A -178.51(18) no
C16A C11A C12A C13A -0.8(3) no
C2A C11A C16A C15A 178.20(16) no
C12A C11A C16A C15A 0.5(3) no
C11A C12A C13A C14A 0.2(3) no
C12A C13A C14A C15A 0.7(4) no
C13A C14A C15A C16A -0.9(4) no
C14A C15A C16A C11A 0.3(3) no
C1A C17A C18A C19A -171.81(14) no
C1A C17A C22A C21A 173.61(15) no
C18A C17A C22A C21A -0.3(2) no
C22A C17A C18A C19A 2.0(2) no
C17A C18A C19A C20A -2.0(3) no
C18A C19A C20A C21A 0.3(3) no
C19A C20A C21A C22A 1.4(3) no
C20A C21A C22A C17A -1.4(3) no
O1B C1N C2B N3B 152.88(13) no
O1B C1N C2B C11B -25.17(19) no
C17B C1N C2B N3B -27.49(17) no
C17B C1N C2B C11B 154.46(12) no
O1B C1N C17B C18B -39.39(18) no
O1B C1N C17B C22B 133.37(14) no
C2B C1N C17B C18B 140.98(13) no
C2B C1N C17B C22B -46.26(18) no
N3B C2B C11B C12B 129.24(15) no
N3B C2B C11B C16B -50.4(2) no
C1N C2B C11B C12B -52.99(18) no
C1N C2B C11B C16B 127.42(14) no
N4B C5B C6B C7B 177.99(13) no
C10B C5B C6B C7B -1.0(2) no
N4B C5B C10B C9B -178.04(13) no
C6B C5B C10B C9B 1.0(2) no
C5B C6B C7B C8B 0.0(2) no
C6B C7B C8B C9B 1.0(2) no
C7B C8B C9B C10B -1.0(2) no
C8B C9B C10B C5B 0.0(2) no
C2B C11B C12B C13B -178.81(14) no
C16B C11B C12B C13B 0.8(2) no
C2B C11B C16B C15B 178.32(13) no
C12B C11B C16B C15B -1.3(2) no
C11B C12B C13B C14B 0.3(3) no
C12B C13B C14B C15B -0.9(3) no
C13B C14B C15B C16B 0.4(2) no
C14B C15B C16B C11B 0.7(2) no
C1N C17B C18B C19B 173.38(13) no
C22B C17B C18B C19B 0.4(2) no
C1N C17B C22B C21B -171.30(14) no
C18B C17B C22B C21B 1.5(2) no
C17B C18B C19B C20B -1.7(2) no
C18B C19B C20B C21B 1.1(2) no
C19B C20B C21B C22B 0.8(3) no
C20B C21B C22B C17B -2.1(2) no

loop_
_cod_related_entry_id
_cod_related_entry_database
_cod_related_entry_code
1 ChemSpider 5420324
